data_7720274
loop_
_publ_author_name
'Mortensen, Sabina Svava'
'S&#xf8;rensen, Thomas Just'

_publ_section_title
;
 Eu<sup>3+</sup> doped Y<sup>3+</sup> dipicolinate crystals: differences
 in the luminescence spectra and concentration quenching of
 Eu<sup>3+</sup> luminescence.
;
_journal_issue 12
_journal_name_full 'Dalton transactions (Cambridge, England : 2003)'
_journal_page_first 4988
_journal_page_last 4996
_journal_paper_doi 10.1039/d5dt02952j
_journal_volume 55
_journal_year 2026
_chemical_formula_moiety 'C42 H30 Eu0.792 N6 Na2 O30 Y1.208, 6(H2 O), 4(C H6 N3)'
_chemical_formula_sum 'C46 H66 Eu0.8 N18 Na2 O36 Y1.2'
_chemical_formula_weight 1721.40
_space_group_crystal_system triclinic
_space_group_IT_number 2
_space_group_name_Hall '-P 1'
_space_group_name_H-M_alt 'P -1'
_atom_sites_solution_hydrogens mixed
_atom_sites_solution_primary dual
_audit_creation_date 2026-01-24
_audit_creation_method
;
Olex2 1.5
(compiled 2025.07.13 svn.rb7424aed for OlexSys, GUI svn.r7314)
;
_audit_update_record
;
2026-01-24 deposited with the CCDC.	2026-02-20 downloaded from the CCDC.
;
_cell_angle_alpha 89.767(2)
_cell_angle_beta 75.062(2)
_cell_angle_gamma 77.751(2)
_cell_formula_units_Z 1
_cell_length_a 11.7385(6)
_cell_length_b 11.9005(5)
_cell_length_c 12.3629(6)
_cell_measurement_reflns_used 9972
_cell_measurement_temperature 100.00
_cell_measurement_theta_max 28.351
_cell_measurement_theta_min 2.576
_cell_volume 1628.33(14)
_computing_cell_refinement 'SAINT V8.40B (?, 2016)'
_computing_data_collection 'Bruker APEX 5'
_computing_data_reduction 'SAINT V8.40B (?, 2016)'
_computing_molecular_graphics 'Olex2 1.5 (Dolomanov et al., 2009)'
_computing_publication_material 'Olex2 1.5 (Dolomanov et al., 2009)'
_computing_structure_refinement 'SHELXL 2019/3 (Sheldrick, 2015)'
_computing_structure_solution 'SHELXT 2018/2 (Sheldrick, 2018)'
_diffrn_ambient_temperature 100.00
_diffrn_measured_fraction_theta_full 0.998
_diffrn_measured_fraction_theta_max 0.998
_diffrn_measurement_device_type 'Bruker D8 Venture'
_diffrn_radiation_type MoK\a
_diffrn_radiation_wavelength 0.71073
_diffrn_reflns_av_R_equivalents 0.1003
_diffrn_reflns_av_unetI/netI 0.0324
_diffrn_reflns_Laue_measured_fraction_full 0.998
_diffrn_reflns_Laue_measured_fraction_max 0.998
_diffrn_reflns_limit_h_max 13
_diffrn_reflns_limit_h_min -13
_diffrn_reflns_limit_k_max 14
_diffrn_reflns_limit_k_min -14
_diffrn_reflns_limit_l_max 14
_diffrn_reflns_limit_l_min -14
_diffrn_reflns_number 95291
_diffrn_reflns_point_group_measured_fraction_full 0.998
_diffrn_reflns_point_group_measured_fraction_max 0.998
_diffrn_reflns_theta_full 25.026
_diffrn_reflns_theta_max 25.026
_diffrn_reflns_theta_min 2.821
_diffrn_source_current 1.0
_diffrn_source_power 0.05
_diffrn_source_voltage 50.0
_exptl_absorpt_coefficient_mu 1.953
_exptl_absorpt_correction_T_max 0.7469
_exptl_absorpt_correction_T_min 0.6048
_exptl_absorpt_correction_type multi-scan
_exptl_absorpt_process_details
;
SADABS-2016/2 (Bruker,2016/2) was used for absorption correction.
wR2(int) was 0.1134 before and 0.0839 after correction.
The Ratio of minimum to maximum transmission is 0.8097.
The \l/2 correction factor is Not present.
;
_exptl_crystal_colour 'clear whiteish colourless'
_exptl_crystal_colour_lustre clear
_exptl_crystal_colour_modifier whiteish
_exptl_crystal_colour_primary colourless
_exptl_crystal_density_diffrn 1.755
_exptl_crystal_description 'rect. Prism'
_exptl_crystal_F_000 875
_exptl_crystal_preparation Luminescent
_exptl_crystal_size_max 0.294
_exptl_crystal_size_mid 0.27
_exptl_crystal_size_min 0.17
_refine_diff_density_max 1.041
_refine_diff_density_min -0.925
_refine_diff_density_rms 0.084
_refine_ls_extinction_method none
_refine_ls_goodness_of_fit_ref 1.055
_refine_ls_hydrogen_treatment constr
_refine_ls_matrix_type full
_refine_ls_number_parameters 482
_refine_ls_number_reflns 5754
_refine_ls_number_restraints 0
_refine_ls_restrained_S_all 1.055
_refine_ls_R_factor_all 0.0391
_refine_ls_R_factor_gt 0.0318
_refine_ls_shift/su_max 0.000
_refine_ls_shift/su_mean 0.000
_refine_ls_structure_factor_coef Fsqd
_refine_ls_weighting_details 'w=1/[\s^2^(Fo^2^)+(0.0332P)^2^+3.3119P] where P=(Fo^2^+2Fc^2^)/3'
_refine_ls_weighting_scheme calc
_refine_ls_wR_factor_gt 0.0757
_refine_ls_wR_factor_ref 0.0793
_reflns_Friedel_coverage 0.000
_reflns_number_gt 5113
_reflns_number_total 5754
_reflns_threshold_expression 'I > 2\s(I)'
_cod_data_source_file d5dt02952j2.cif
_cod_data_source_block mo_d8v7126
_cod_depositor_comments 'Adding full bibliography for 7720268--7720277.cif.'
_cod_original_cell_volume 1628.33(13)
_cod_original_formula_sum 'C46 H66 Eu0.80 N18 Na2 O36 Y1.20'
_cod_database_code 7720274
_shelx_shelxl_version_number 2019/3
_shelx_space_group_comment
;
The symmetry employed for this shelxl refinement is uniquely defined
by the following loop, which should always be used as a source of
symmetry information in preference to the above space-group names.
They are only intended as comments.
;
_shelx_estimated_absorpt_t_max 0.732
_shelx_estimated_absorpt_t_min 0.597
_olex2_refinement_description
;
1. Fixed Uiso
 At 1.2 times of:
  All C(H) groups, All N(H,H) groups
 At 1.5 times of:
  All O(H,H) groups
2. Shared sites
{Eu1, Y1}
3. Uiso/Uaniso restraints and constraints
Uanis(Eu1) = Uanis(Y1)
4. Others
 Sof(Y1)=1-FVAR(1)
 Sof(Eu1)=FVAR(1)
5.a Free rotating group:
 O3W(H3WA,H3WB), O1W(H1WA,H1WB), O2W(H2WA,H2WB)
5.b Rotating group:
 O5W(H5WA,H5WB), O6W(H6WA,H6WB), O4W(H4WA,H4WB)
5.c Aromatic/amide H refined with riding coordinates:
 C12(H12), C5(H5), C10(H10), C11(H11), C3(H3), C18(H18), C4(H4), C19(H19),
 C17(H17)
5.d X=CH2 refined with riding coordinates:
 N9(H9A,H9B), N4(H4A,H4B), N8(H8A,H8B), N7(H7A,H7B), N5(H5A,H5B), N6(H6A,H6B)
;
_olex2_submission_special_instructions 'No special instructions were received'

loop_
_space_group_symop_operation_xyz
'x, y, z'
'-x, -y, -z'

loop_
_atom_site_label
_atom_site_type_symbol
_atom_site_fract_x
_atom_site_fract_y
_atom_site_fract_z
_atom_site_U_iso_or_equiv
_atom_site_adp_type
_atom_site_occupancy
_atom_site_site_symmetry_order
_atom_site_calc_flag
_atom_site_refinement_flags_posn
_atom_site_refinement_flags_adp
_atom_site_refinement_flags_occupancy
_atom_site_disorder_assembly
_atom_site_disorder_group
Eu1 Eu 0.30135(2) 0.28792(2) 0.23803(2) 0.01238(9) Uani 0.396(3) 1 d . . P A 1
Y1 Y 0.30135(2) 0.28792(2) 0.23803(2) 0.01238(9) Uani 0.604(3) 1 d . . P A 2
Na02 Na -0.11393(12) 0.62281(11) 0.04325(11) 0.0207(3) Uani 1 1 d . . . . .
O1 O 0.4160(2) 0.43479(19) 0.23796(18) 0.0191(5) Uani 1 1 d . . . . .
O12 O 0.0707(2) 0.55193(19) 0.07979(19) 0.0209(5) Uani 1 1 d . . . . .
O5 O 0.1035(2) 0.24431(19) 0.28591(19) 0.0187(5) Uani 1 1 d . . . . .
O6 O -0.0233(2) 0.1311(2) 0.3572(2) 0.0224(5) Uani 1 1 d . . . . .
O8 O 0.5908(2) 0.0385(2) 0.3471(2) 0.0230(5) Uani 1 1 d . . . . .
O7 O 0.4837(2) 0.18381(19) 0.27600(19) 0.0193(5) Uani 1 1 d . . . . .
O2 O 0.5825(2) 0.5015(2) 0.1653(2) 0.0251(6) Uani 1 1 d . . . . .
O5W O 0.0129(2) 0.7083(2) -0.1071(2) 0.0230(5) Uani 1 1 d . . . . .
H5WA H 0.061289 0.643064 -0.127661 0.035 Uiso 1 1 d R U . . .
H5WB H -0.019236 0.712288 -0.173116 0.035 Uiso 1 1 d R U . . .
O3W O 0.2538(2) 0.7962(2) 0.7052(2) 0.0252(6) Uani 1 1 d G . . . .
H3WA H 0.181486 0.815600 0.695456 0.038 Uiso 1 1 d G U . . .
H3WB H 0.292020 0.851004 0.684145 0.038 Uiso 1 1 d G U . . .
O11 O 0.2052(2) 0.40254(19) 0.11427(18) 0.0180(5) Uani 1 1 d . . . . .
O3 O 0.3171(2) 0.14504(19) 0.09540(19) 0.0206(5) Uani 1 1 d . . . . .
O9 O 0.2702(2) 0.32362(19) 0.44201(18) 0.0188(5) Uani 1 1 d . . . . .
O4 O 0.3988(2) 0.0642(2) -0.0782(2) 0.0235(5) Uani 1 1 d . . . . .
O1W O 0.7308(2) -0.1631(2) 0.3849(2) 0.0267(6) Uani 1 1 d G . . . .
H1WA H 0.665651 -0.101659 0.403181 0.040 Uiso 1 1 d G U . . .
H1WB H 0.709532 -0.201749 0.443786 0.040 Uiso 1 1 d G U . . .
O10 O 0.2094(2) 0.4467(2) 0.59259(19) 0.0227(5) Uani 1 1 d . . . . .
O6W O -0.1851(2) 0.4927(2) 0.1799(2) 0.0246(5) Uani 1 1 d . . . . .
H6WA H -0.256399 0.485461 0.176411 0.037 Uiso 1 1 d R U . . .
H6WB H -0.197080 0.523266 0.246971 0.037 Uiso 1 1 d R U . . .
O2W O -0.0633(2) -0.0724(2) 0.2873(2) 0.0305(6) Uani 1 1 d G . . . .
H2WA H -0.061342 -0.013372 0.327595 0.046 Uiso 1 1 d G U . . .
H2WB H -0.134702 -0.085989 0.315616 0.046 Uiso 1 1 d G U . . .
N1 N 0.4664(2) 0.2844(2) 0.0673(2) 0.0163(6) Uani 1 1 d . . . . .
N2 N 0.2877(2) 0.1037(2) 0.3328(2) 0.0167(6) Uani 1 1 d . . . . .
N9 N 0.3719(3) 0.6014(2) 0.4356(2) 0.0228(6) Uani 1 1 d . . . . .
H9A H 0.368591 0.579321 0.368794 0.027 Uiso 1 1 calc R U . . .
H9B H 0.310171 0.602666 0.494128 0.027 Uiso 1 1 calc R U . . .
O4W O -0.2072(3) 0.7875(2) 0.1541(2) 0.0353(7) Uani 1 1 d . . . . .
H4WA H -0.231684 0.769824 0.223605 0.053 Uiso 1 1 d R U . . .
H4WB H -0.273651 0.819282 0.136227 0.053 Uiso 1 1 d R U . . .
N4 N 0.0591(3) 0.8652(3) 0.0409(3) 0.0248(7) Uani 1 1 d . . . . .
H4A H 0.057213 0.817153 -0.012276 0.030 Uiso 1 1 calc R U . . .
H4B H 0.002463 0.875508 0.104602 0.030 Uiso 1 1 calc R U . . .
N8 N 0.4724(3) 0.6708(2) 0.5487(2) 0.0246(7) Uani 1 1 d . . . . .
H8A H 0.535854 0.694759 0.556750 0.030 Uiso 1 1 calc R U . . .
H8B H 0.410505 0.671824 0.606988 0.030 Uiso 1 1 calc R U . . .
N3 N 0.1601(2) 0.4724(2) 0.3248(2) 0.0159(6) Uani 1 1 d . . . . .
N7 N 0.5613(3) 0.6304(3) 0.3594(3) 0.0271(7) Uani 1 1 d . . . . .
H7A H 0.556796 0.608146 0.293086 0.033 Uiso 1 1 calc R U . . .
H7B H 0.626877 0.651045 0.366327 0.033 Uiso 1 1 calc R U . . .
N5 N 0.1479(3) 0.9946(3) 0.1062(2) 0.0248(7) Uani 1 1 d . . . . .
H5A H 0.090518 1.004604 0.169416 0.030 Uiso 1 1 calc R U . . .
H5B H 0.206022 1.032753 0.096508 0.030 Uiso 1 1 calc R U . . .
N6 N 0.2335(3) 0.9079(2) -0.0701(2) 0.0242(7) Uani 1 1 d . . . . .
H6A H 0.233279 0.860315 -0.124316 0.029 Uiso 1 1 calc R U . . .
H6B H 0.291227 0.946421 -0.079016 0.029 Uiso 1 1 calc R U . . .
C2 C 0.5411(3) 0.3554(3) 0.0607(3) 0.0170(7) Uani 1 1 d . . . . .
C21 C 0.1283(3) 0.4976(3) 0.1417(3) 0.0175(7) Uani 1 1 d . . . . .
C6 C 0.4847(3) 0.2075(3) -0.0181(3) 0.0180(7) Uani 1 1 d . . . . .
C12 C 0.3824(3) -0.0680(3) 0.4022(3) 0.0194(7) Uani 1 1 d . . . . .
H12 H 0.453047 -0.114789 0.415977 0.023 Uiso 1 1 calc R U . . .
C1 C 0.5122(3) 0.4376(3) 0.1623(3) 0.0177(7) Uani 1 1 d . . . . .
C13 C 0.3861(3) 0.0368(3) 0.3535(3) 0.0173(7) Uani 1 1 d . . . . .
C9 C 0.1824(3) 0.0702(3) 0.3601(3) 0.0172(7) Uani 1 1 d . . . . .
C5 C 0.5790(3) 0.2015(3) -0.1140(3) 0.0228(8) Uani 1 1 d . . . . .
H5 H 0.590310 0.147062 -0.173890 0.027 Uiso 1 1 calc R U . . .
C10 C 0.1717(3) -0.0328(3) 0.4096(3) 0.0202(7) Uani 1 1 d . . . . .
H10 H 0.096245 -0.055060 0.428842 0.024 Uiso 1 1 calc R U . . .
C11 C 0.2734(3) -0.1031(3) 0.4305(3) 0.0226(8) Uani 1 1 d . . . . .
H11 H 0.268508 -0.174561 0.463804 0.027 Uiso 1 1 calc R U . . .
C3 C 0.6377(3) 0.3544(3) -0.0327(3) 0.0221(7) Uani 1 1 d . . . . .
H3 H 0.689748 0.406191 -0.035686 0.026 Uiso 1 1 calc R U . . .
C15 C 0.2120(3) 0.4191(3) 0.4953(3) 0.0179(7) Uani 1 1 d . . . . .
C14 C 0.4973(3) 0.0883(3) 0.3220(3) 0.0180(7) Uani 1 1 d . . . . .
C16 C 0.1460(3) 0.5060(3) 0.4310(3) 0.0169(7) Uani 1 1 d . . . . .
C23 C 0.4701(3) 0.6329(3) 0.4479(3) 0.0209(7) Uani 1 1 d . . . . .
C18 C 0.0268(3) 0.6897(3) 0.4088(3) 0.0219(7) Uani 1 1 d . . . . .
H18 H -0.018132 0.764516 0.437380 0.026 Uiso 1 1 calc R U . . .
C4 C 0.6558(3) 0.2757(3) -0.1210(3) 0.0277(8) Uani 1 1 d . . . . .
H4 H 0.720811 0.272901 -0.186036 0.033 Uiso 1 1 calc R U . . .
C19 C 0.0394(3) 0.6544(3) 0.2989(3) 0.0203(7) Uani 1 1 d . . . . .
H19 H 0.002841 0.704074 0.251216 0.024 Uiso 1 1 calc R U . . .
C20 C 0.1066(3) 0.5449(3) 0.2600(3) 0.0163(7) Uani 1 1 d . . . . .
C22 C 0.1468(3) 0.9216(3) 0.0249(3) 0.0217(7) Uani 1 1 d . . . . .
C17 C 0.0809(3) 0.6142(3) 0.4772(3) 0.0195(7) Uani 1 1 d . . . . .
H17 H 0.073434 0.636203 0.552920 0.023 Uiso 1 1 calc R U . . .
C7 C 0.3946(3) 0.1308(3) 0.0000(3) 0.0184(7) Uani 1 1 d . . . . .
C8 C 0.0773(3) 0.1551(3) 0.3347(3) 0.0201(7) Uani 1 1 d . . . . .

loop_
_atom_site_aniso_label
_atom_site_aniso_U_11
_atom_site_aniso_U_22
_atom_site_aniso_U_33
_atom_site_aniso_U_23
_atom_site_aniso_U_13
_atom_site_aniso_U_12
Eu1 0.01416(13) 0.01096(12) 0.01326(13) 0.00235(8) -0.00548(8) -0.00314(8)
Y1 0.01416(13) 0.01096(12) 0.01326(13) 0.00235(8) -0.00548(8) -0.00314(8)
Na02 0.0219(7) 0.0210(7) 0.0196(7) 0.0009(5) -0.0079(6) -0.0027(5)
O1 0.0192(12) 0.0202(12) 0.0184(12) 0.0011(9) -0.0052(10) -0.0052(10)
O12 0.0230(13) 0.0225(12) 0.0192(12) 0.0050(10) -0.0094(10) -0.0047(10)
O5 0.0185(12) 0.0210(12) 0.0193(12) 0.0054(9) -0.0078(10) -0.0064(10)
O6 0.0192(13) 0.0221(12) 0.0286(13) 0.0065(10) -0.0081(10) -0.0081(10)
O8 0.0212(13) 0.0228(13) 0.0268(13) 0.0050(10) -0.0105(11) -0.0038(10)
O7 0.0198(12) 0.0183(12) 0.0216(12) 0.0047(9) -0.0078(10) -0.0051(10)
O2 0.0241(13) 0.0259(13) 0.0279(14) -0.0004(10) -0.0069(11) -0.0113(11)
O5W 0.0250(13) 0.0230(13) 0.0236(13) 0.0031(10) -0.0098(10) -0.0067(10)
O3W 0.0228(13) 0.0264(13) 0.0273(14) 0.0043(11) -0.0072(11) -0.0068(11)
O11 0.0187(12) 0.0179(12) 0.0180(12) 0.0022(9) -0.0064(9) -0.0037(10)
O3 0.0218(13) 0.0205(12) 0.0202(12) 0.0006(9) -0.0056(10) -0.0059(10)
O9 0.0215(12) 0.0186(12) 0.0166(12) 0.0020(9) -0.0058(10) -0.0038(10)
O4 0.0267(14) 0.0222(13) 0.0226(13) -0.0029(10) -0.0071(10) -0.0069(10)
O1W 0.0283(14) 0.0258(14) 0.0209(13) 0.0058(10) -0.0030(11) 0.0010(11)
O10 0.0247(13) 0.0249(13) 0.0188(13) 0.0010(10) -0.0072(10) -0.0042(10)
O6W 0.0213(13) 0.0328(14) 0.0192(12) -0.0012(10) -0.0048(10) -0.0054(11)
O2W 0.0312(15) 0.0253(14) 0.0327(15) 0.0003(11) -0.0033(12) -0.0078(12)
N1 0.0178(14) 0.0148(13) 0.0166(14) 0.0018(11) -0.0059(11) -0.0023(11)
N2 0.0167(14) 0.0192(14) 0.0140(14) -0.0010(11) -0.0046(11) -0.0024(11)
N9 0.0209(16) 0.0257(16) 0.0233(15) -0.0011(12) -0.0067(12) -0.0072(13)
O4W 0.0417(17) 0.0340(15) 0.0258(14) -0.0035(11) -0.0136(12) 0.0070(13)
N4 0.0277(17) 0.0257(16) 0.0230(16) -0.0004(12) -0.0069(13) -0.0097(13)
N8 0.0229(16) 0.0287(16) 0.0231(16) -0.0028(13) -0.0079(13) -0.0054(13)
N3 0.0144(14) 0.0177(14) 0.0167(14) 0.0037(11) -0.0036(11) -0.0064(11)
N7 0.0215(16) 0.0371(18) 0.0238(16) -0.0070(13) -0.0037(13) -0.0112(14)
N5 0.0247(16) 0.0293(16) 0.0209(15) -0.0038(12) -0.0034(13) -0.0100(13)
N6 0.0298(17) 0.0227(15) 0.0225(16) -0.0010(12) -0.0064(13) -0.0112(13)
C2 0.0176(17) 0.0152(16) 0.0201(17) 0.0031(13) -0.0081(13) -0.0041(13)
C21 0.0180(17) 0.0184(17) 0.0171(16) 0.0048(13) -0.0049(13) -0.0060(14)
C6 0.0204(17) 0.0175(16) 0.0162(16) 0.0016(13) -0.0069(13) -0.0020(13)
C12 0.0212(18) 0.0176(17) 0.0200(17) 0.0021(13) -0.0081(14) -0.0022(14)
C1 0.0195(17) 0.0146(16) 0.0192(17) 0.0035(13) -0.0070(14) -0.0021(13)
C13 0.0211(18) 0.0182(17) 0.0130(16) 0.0000(12) -0.0071(13) -0.0021(14)
C9 0.0199(17) 0.0186(17) 0.0134(16) -0.0007(12) -0.0034(13) -0.0062(13)
C5 0.0269(19) 0.0214(18) 0.0193(18) 0.0009(14) -0.0066(15) -0.0031(15)
C10 0.0240(18) 0.0189(17) 0.0186(17) 0.0035(13) -0.0056(14) -0.0069(14)
C11 0.0277(19) 0.0168(17) 0.0241(18) 0.0076(14) -0.0089(15) -0.0040(14)
C3 0.0206(18) 0.0243(18) 0.0216(18) 0.0026(14) -0.0048(14) -0.0064(14)
C15 0.0185(17) 0.0210(17) 0.0168(17) 0.0021(13) -0.0058(13) -0.0082(14)
C14 0.0184(17) 0.0191(17) 0.0155(16) -0.0021(13) -0.0049(13) -0.0010(14)
C16 0.0176(17) 0.0190(17) 0.0169(16) 0.0017(13) -0.0055(13) -0.0089(13)
C23 0.0209(18) 0.0141(16) 0.0281(19) 0.0009(14) -0.0106(15) 0.0004(13)
C18 0.0210(18) 0.0179(17) 0.0248(18) 0.0006(14) -0.0034(15) -0.0033(14)
C4 0.0244(19) 0.034(2) 0.0216(18) 0.0025(15) -0.0013(15) -0.0062(16)
C19 0.0194(17) 0.0195(17) 0.0235(18) 0.0044(14) -0.0070(14) -0.0059(14)
C20 0.0148(16) 0.0163(16) 0.0192(17) 0.0012(13) -0.0043(13) -0.0067(13)
C22 0.0261(19) 0.0189(17) 0.0210(18) 0.0012(14) -0.0093(15) -0.0031(14)
C17 0.0171(17) 0.0240(18) 0.0180(17) -0.0010(13) -0.0044(13) -0.0062(14)
C7 0.0190(17) 0.0165(16) 0.0193(17) 0.0014(13) -0.0075(14) 0.0000(13)
C8 0.0217(19) 0.0228(18) 0.0159(16) -0.0038(13) -0.0062(14) -0.0036(14)

loop_
_atom_type_symbol
_atom_type_description
_atom_type_scat_dispersion_real
_atom_type_scat_dispersion_imag
_atom_type_scat_source
C C 0.0033 0.0016 'International Tables Vol C Tables 4.2.6.8 and 6.1.1.4'
H H 0.0000 0.0000 'International Tables Vol C Tables 4.2.6.8 and 6.1.1.4'
Eu Eu -0.1578 3.6682 'International Tables Vol C Tables 4.2.6.8 and 6.1.1.4'
N N 0.0061 0.0033 'International Tables Vol C Tables 4.2.6.8 and 6.1.1.4'
Na Na 0.0362 0.0249 'International Tables Vol C Tables 4.2.6.8 and 6.1.1.4'
O O 0.0106 0.0060 'International Tables Vol C Tables 4.2.6.8 and 6.1.1.4'
Y Y -2.7962 3.5667 'International Tables Vol C Tables 4.2.6.8 and 6.1.1.4'

loop_
_geom_angle_atom_site_label_1
_geom_angle_atom_site_label_2
_geom_angle_atom_site_label_3
_geom_angle
_geom_angle_site_symmetry_1
_geom_angle_site_symmetry_3
_geom_angle_publ_flag
O1 Eu1 O9 79.16(7) . . ?
O1 Eu1 N1 65.27(8) . . ?
O1 Eu1 N2 135.59(8) . . ?
O1 Eu1 N3 70.78(8) . . ?
O5 Eu1 O1 145.86(8) . . ?
O5 Eu1 O9 86.34(7) . . ?
O5 Eu1 N1 137.18(8) . . ?
O5 Eu1 N2 64.75(8) . . ?
O5 Eu1 N3 75.08(8) . . ?
O7 Eu1 O1 76.82(8) . . ?
O7 Eu1 O5 129.04(7) . . ?
O7 Eu1 O3 90.90(8) . . ?
O7 Eu1 O9 75.34(8) . . ?
O7 Eu1 N1 72.62(8) . . ?
O7 Eu1 N2 64.35(8) . . ?
O7 Eu1 N3 131.11(8) . . ?
O11 Eu1 O1 87.08(7) . . ?
O11 Eu1 O5 77.85(7) . . ?
O11 Eu1 O7 148.70(8) . . ?
O11 Eu1 O3 79.22(8) . . ?
O11 Eu1 O9 128.14(7) . . ?
O11 Eu1 N1 76.29(8) . . ?
O11 Eu1 N2 137.30(8) . . ?
O11 Eu1 N3 64.73(8) . . ?
O3 Eu1 O1 130.35(8) . . ?
O3 Eu1 O5 76.92(8) . . ?
O3 Eu1 O9 144.20(7) . . ?
O3 Eu1 N1 65.14(8) . . ?
O3 Eu1 N2 73.11(8) . . ?
O3 Eu1 N3 137.98(8) . . ?
O9 Eu1 N2 71.13(8) . . ?
O9 Eu1 N3 63.50(8) . . ?
N1 Eu1 O9 136.32(8) . . ?
N1 Eu1 N2 118.13(9) . . ?
N1 Eu1 N3 121.59(8) . . ?
N2 Eu1 N3 120.09(8) . . ?
O1 Y1 O9 79.16(7) . . ?
O1 Y1 N1 65.27(8) . . ?
O1 Y1 N2 135.59(8) . . ?
O1 Y1 N3 70.78(8) . . ?
O5 Y1 O1 145.86(8) . . ?
O5 Y1 O9 86.34(7) . . ?
O5 Y1 N1 137.18(8) . . ?
O5 Y1 N2 64.75(8) . . ?
O5 Y1 N3 75.08(8) . . ?
O7 Y1 O1 76.82(8) . . ?
O7 Y1 O5 129.04(7) . . ?
O7 Y1 O3 90.90(8) . . ?
O7 Y1 O9 75.34(8) . . ?
O7 Y1 N1 72.62(8) . . ?
O7 Y1 N2 64.35(8) . . ?
O7 Y1 N3 131.11(8) . . ?
O11 Y1 O1 87.08(7) . . ?
O11 Y1 O5 77.85(7) . . ?
O11 Y1 O7 148.70(8) . . ?
O11 Y1 O3 79.22(8) . . ?
O11 Y1 O9 128.14(7) . . ?
O11 Y1 N1 76.29(8) . . ?
O11 Y1 N2 137.30(8) . . ?
O11 Y1 N3 64.73(8) . . ?
O3 Y1 O1 130.35(8) . . ?
O3 Y1 O5 76.92(8) . . ?
O3 Y1 O9 144.20(7) . . ?
O3 Y1 N1 65.14(8) . . ?
O3 Y1 N2 73.11(8) . . ?
O3 Y1 N3 137.98(8) . . ?
O9 Y1 N2 71.13(8) . . ?
O9 Y1 N3 63.50(8) . . ?
N1 Y1 O9 136.32(8) . . ?
N1 Y1 N2 118.13(9) . . ?
N1 Y1 N3 121.59(8) . . ?
N2 Y1 N3 120.09(8) . . ?
Na02 Na02 H5WA 64.2 2_565 . ?
O12 Na02 Na02 45.08(6) . 2_565 ?
O12 Na02 Na02 41.59(6) 2_565 2_565 ?
O12 Na02 O12 86.67(9) . 2_565 ?
O12 Na02 O5W 81.06(9) . . ?
O12 Na02 H5WA 69.4 . . ?
O12 Na02 H5WA 73.6 2_565 . ?
O12 Na02 O11 135.23(10) . 2_565 ?
O12 Na02 O11 53.44(8) 2_565 2_565 ?
O12 Na02 O6W 84.46(9) . . ?
O12 Na02 C21 26.67(9) 2_565 2_565 ?
O12 Na02 C21 109.31(10) . 2_565 ?
O5W Na02 Na02 83.37(8) . 2_565 ?
O5W Na02 O12 89.02(9) . 2_565 ?
O5W Na02 H5WA 19.2 . . ?
O5W Na02 O11 79.06(8) . 2_565 ?
O5W Na02 C21 79.22(9) . 2_565 ?
O11 Na02 Na02 92.84(7) 2_565 2_565 ?
O11 Na02 H5WA 79.3 2_565 . ?
O11 Na02 C21 27.41(8) 2_565 2_565 ?
O6W Na02 Na02 79.59(7) . 2_565 ?
O6W Na02 O12 80.55(9) . 2_565 ?
O6W Na02 O5W 162.62(10) . . ?
O6W Na02 H5WA 143.8 . . ?
O6W Na02 O11 105.10(9) . 2_565 ?
O6W Na02 C21 96.68(10) . 2_565 ?
O4W Na02 Na02 153.20(10) . 2_565 ?
O4W Na02 O12 108.42(10) . . ?
O4W Na02 O12 164.18(11) . 2_565 ?
O4W Na02 O5W 97.83(10) . . ?
O4W Na02 H5WA 115.6 . . ?
O4W Na02 O11 113.75(10) . 2_565 ?
O4W Na02 O6W 95.84(10) . . ?
O4W Na02 C21 141.14(11) . 2_565 ?
C21 Na02 Na02 65.54(8) 2_565 2_565 ?
C21 Na02 H5WA 70.5 2_565 . ?
C1 O1 Eu1 122.9(2) . . ?
C1 O1 Y1 122.9(2) . . ?
Na02 O12 Na02 93.33(9) . 2_565 ?
C21 O12 Na02 148.4(2) . . ?
C21 O12 Na02 90.2(2) . 2_565 ?
C8 O5 Eu1 125.1(2) . . ?
C8 O5 Y1 125.1(2) . . ?
C14 O7 Eu1 126.1(2) . . ?
C14 O7 Y1 126.1(2) . . ?
Na02 O5W H5WA 91.1 . . ?
Na02 O5W H5WB 109.7 . . ?
H5WA O5W H5WB 94.7 . . ?
H3WA O3W H3WB 109.5 . . ?
Eu1 O11 Na02 139.26(10) . 2_565 ?
C21 O11 Eu1 125.4(2) . . ?
C21 O11 Y1 125.4(2) . . ?
C21 O11 Na02 87.94(18) . 2_565 ?
C7 O3 Eu1 124.6(2) . . ?
C7 O3 Y1 124.6(2) . . ?
C15 O9 Eu1 123.50(19) . . ?
C15 O9 Y1 123.50(19) . . ?
H1WA O1W H1WB 97.3 . . ?
Na02 O6W H6WA 109.4 . . ?
Na02 O6W H6WB 109.4 . . ?
H6WA O6W H6WB 104.4 . . ?
H2WA O2W H2WB 104.5 . . ?
C2 N1 Eu1 120.3(2) . . ?
C2 N1 Y1 120.3(2) . . ?
C2 N1 C6 119.4(3) . . ?
C6 N1 Eu1 120.3(2) . . ?
C6 N1 Y1 120.3(2) . . ?
C13 N2 Eu1 120.2(2) . . ?
C13 N2 Y1 120.2(2) . . ?
C9 N2 Eu1 119.8(2) . . ?
C9 N2 Y1 119.8(2) . . ?
C9 N2 C13 119.9(3) . . ?
H9A N9 H9B 120.0 . . ?
C23 N9 H9A 120.0 . . ?
C23 N9 H9B 120.0 . . ?
Na02 O4W H4WA 109.6 . . ?
Na02 O4W H4WB 109.5 . . ?
H4WA O4W H4WB 104.3 . . ?
H4A N4 H4B 120.0 . . ?
C22 N4 H4A 120.0 . . ?
C22 N4 H4B 120.0 . . ?
H8A N8 H8B 120.0 . . ?
C23 N8 H8A 120.0 . . ?
C23 N8 H8B 120.0 . . ?
C16 N3 Eu1 121.6(2) . . ?
C16 N3 Y1 121.6(2) . . ?
C16 N3 C20 118.8(3) . . ?
C20 N3 Eu1 119.3(2) . . ?
C20 N3 Y1 119.3(2) . . ?
H7A N7 H7B 120.0 . . ?
C23 N7 H7A 120.0 . . ?
C23 N7 H7B 120.0 . . ?
H5A N5 H5B 120.0 . . ?
C22 N5 H5A 120.0 . . ?
C22 N5 H5B 120.0 . . ?
H6A N6 H6B 120.0 . . ?
C22 N6 H6A 120.0 . . ?
C22 N6 H6B 120.0 . . ?
N1 C2 C1 114.7(3) . . ?
N1 C2 C3 122.4(3) . . ?
C3 C2 C1 122.9(3) . . ?
O12 C21 Na02 63.10(17) . 2_565 ?
O12 C21 O11 125.3(3) . . ?
O12 C21 C20 118.8(3) . . ?
O11 C21 Na02 64.65(17) . 2_565 ?
O11 C21 C20 115.9(3) . . ?
C20 C21 Na02 162.6(2) . 2_565 ?
N1 C6 C5 121.5(3) . . ?
N1 C6 C7 114.3(3) . . ?
C5 C6 C7 124.1(3) . . ?
C13 C12 H12 120.7 . . ?
C13 C12 C11 118.6(3) . . ?
C11 C12 H12 120.7 . . ?
O1 C1 C2 116.0(3) . . ?
O2 C1 O1 125.6(3) . . ?
O2 C1 C2 118.4(3) . . ?
N2 C13 C12 121.6(3) . . ?
N2 C13 C14 113.8(3) . . ?
C12 C13 C14 124.6(3) . . ?
N2 C9 C10 121.7(3) . . ?
N2 C9 C8 114.7(3) . . ?
C10 C9 C8 123.6(3) . . ?
C6 C5 H5 120.5 . . ?
C4 C5 C6 119.0(3) . . ?
C4 C5 H5 120.5 . . ?
C9 C10 H10 120.6 . . ?
C9 C10 C11 118.8(3) . . ?
C11 C10 H10 120.6 . . ?
C12 C11 H11 120.3 . . ?
C10 C11 C12 119.4(3) . . ?
C10 C11 H11 120.3 . . ?
C2 C3 H3 120.9 . . ?
C4 C3 C2 118.1(3) . . ?
C4 C3 H3 120.9 . . ?
O9 C15 C16 116.3(3) . . ?
O10 C15 O9 125.5(3) . . ?
O10 C15 C16 118.2(3) . . ?
O8 C14 O7 125.3(3) . . ?
O8 C14 C13 119.2(3) . . ?
O7 C14 C13 115.4(3) . . ?
N3 C16 C15 114.3(3) . . ?
N3 C16 C17 122.9(3) . . ?
C17 C16 C15 122.7(3) . . ?
N9 C23 N8 119.6(3) . . ?
N7 C23 N9 119.0(3) . . ?
N7 C23 N8 121.3(3) . . ?
C19 C18 H18 120.3 . . ?
C19 C18 C17 119.3(3) . . ?
C17 C18 H18 120.3 . . ?
C5 C4 C3 119.6(3) . . ?
C5 C4 H4 120.2 . . ?
C3 C4 H4 120.2 . . ?
C18 C19 H19 120.7 . . ?
C18 C19 C20 118.6(3) . . ?
C20 C19 H19 120.7 . . ?
N3 C20 C21 114.1(3) . . ?
N3 C20 C19 122.4(3) . . ?
C19 C20 C21 123.5(3) . . ?
N4 C22 N5 119.2(3) . . ?
N4 C22 N6 121.5(3) . . ?
N6 C22 N5 119.3(3) . . ?
C16 C17 C18 118.0(3) . . ?
C16 C17 H17 121.0 . . ?
C18 C17 H17 121.0 . . ?
O3 C7 C6 115.5(3) . . ?
O4 C7 O3 126.0(3) . . ?
O4 C7 C6 118.5(3) . . ?
O5 C8 C9 115.5(3) . . ?
O6 C8 O5 125.4(3) . . ?
O6 C8 C9 119.0(3) . . ?

loop_
_geom_bond_atom_site_label_1
_geom_bond_atom_site_label_2
_geom_bond_distance
_geom_bond_site_symmetry_2
_geom_bond_publ_flag
Eu1 O1 2.422(2) . ?
Eu1 O5 2.411(2) . ?
Eu1 O7 2.392(2) . ?
Eu1 O11 2.387(2) . ?
Eu1 O3 2.399(2) . ?
Eu1 O9 2.478(2) . ?
Eu1 N1 2.463(3) . ?
Eu1 N2 2.497(3) . ?
Eu1 N3 2.506(3) . ?
Y1 O1 2.422(2) . ?
Y1 O5 2.411(2) . ?
Y1 O7 2.392(2) . ?
Y1 O11 2.387(2) . ?
Y1 O3 2.399(2) . ?
Y1 O9 2.478(2) . ?
Y1 N1 2.463(3) . ?
Y1 N2 2.497(3) . ?
Y1 N3 2.506(3) . ?
Na02 Na02 3.475(3) 2_565 ?
Na02 O12 2.465(3) 2_565 ?
Na02 O12 2.310(3) . ?
Na02 O5W 2.430(3) . ?
Na02 H5WA 2.5921 . ?
Na02 O11 2.499(3) 2_565 ?
Na02 O6W 2.398(3) . ?
Na02 O4W 2.293(3) . ?
Na02 C21 2.764(4) 2_565 ?
O1 C1 1.274(4) . ?
O12 C21 1.241(4) . ?
O5 C8 1.274(4) . ?
O6 C8 1.236(4) . ?
O8 C14 1.246(4) . ?
O7 C14 1.267(4) . ?
O2 C1 1.242(4) . ?
O5W H5WA 0.8546 . ?
O5W H5WB 0.9803 . ?
O3W H3WA 0.8700 . ?
O3W H3WB 0.8700 . ?
O11 C21 1.273(4) . ?
O3 C7 1.277(4) . ?
O9 C15 1.279(4) . ?
O4 C7 1.237(4) . ?
O1W H1WA 0.9194 . ?
O1W H1WB 0.8700 . ?
O10 C15 1.240(4) . ?
O6W H6WA 0.8715 . ?
O6W H6WB 0.8715 . ?
O2W H2WA 0.8700 . ?
O2W H2WB 0.8700 . ?
N1 C2 1.329(4) . ?
N1 C6 1.344(4) . ?
N2 C13 1.339(4) . ?
N2 C9 1.339(4) . ?
N9 H9A 0.8800 . ?
N9 H9B 0.8800 . ?
N9 C23 1.330(4) . ?
O4W H4WA 0.8732 . ?
O4W H4WB 0.8732 . ?
N4 H4A 0.8800 . ?
N4 H4B 0.8800 . ?
N4 C22 1.318(5) . ?
N8 H8A 0.8800 . ?
N8 H8B 0.8800 . ?
N8 C23 1.335(4) . ?
N3 C16 1.332(4) . ?
N3 C20 1.344(4) . ?
N7 H7A 0.8800 . ?
N7 H7B 0.8800 . ?
N7 C23 1.315(5) . ?
N5 H5A 0.8800 . ?
N5 H5B 0.8800 . ?
N5 C22 1.335(4) . ?
N6 H6A 0.8800 . ?
N6 H6B 0.8800 . ?
N6 C22 1.326(5) . ?
C2 C1 1.517(5) . ?
C2 C3 1.392(5) . ?
C21 C20 1.508(4) . ?
C6 C5 1.387(5) . ?
C6 C7 1.513(5) . ?
C12 H12 0.9500 . ?
C12 C13 1.387(5) . ?
C12 C11 1.389(5) . ?
C13 C14 1.519(5) . ?
C9 C10 1.383(5) . ?
C9 C8 1.519(5) . ?
C5 H5 0.9500 . ?
C5 C4 1.378(5) . ?
C10 H10 0.9500 . ?
C10 C11 1.387(5) . ?
C11 H11 0.9500 . ?
C3 H3 0.9500 . ?
C3 C4 1.386(5) . ?
C15 C16 1.507(5) . ?
C16 C17 1.390(5) . ?
C18 H18 0.9500 . ?
C18 C19 1.385(5) . ?
C18 C17 1.398(5) . ?
C4 H4 0.9500 . ?
C19 H19 0.9500 . ?
C19 C20 1.387(5) . ?
C17 H17 0.9500 . ?

loop_
_geom_torsion_atom_site_label_1
_geom_torsion_atom_site_label_2
_geom_torsion_atom_site_label_3
_geom_torsion_atom_site_label_4
_geom_torsion
_geom_torsion_site_symmetry_1
_geom_torsion_site_symmetry_2
_geom_torsion_site_symmetry_3
_geom_torsion_site_symmetry_4
_geom_torsion_publ_flag
Eu1 O1 C1 O2 -170.4(2) . . . . ?
Eu1 O1 C1 C2 9.8(4) . . . . ?
Eu1 O5 C8 O6 -178.3(2) . . . . ?
Eu1 O5 C8 C9 -1.8(4) . . . . ?
Eu1 O7 C14 O8 -175.5(2) . . . . ?
Eu1 O7 C14 C13 0.8(4) . . . . ?
Eu1 O11 C21 Na02 -154.8(2) . . . 2_565 ?
Eu1 O11 C21 O12 -173.3(2) . . . . ?
Eu1 O11 C21 C20 5.9(4) . . . . ?
Eu1 O3 C7 O4 -173.9(2) . . . . ?
Eu1 O3 C7 C6 3.2(4) . . . . ?
Eu1 O9 C15 O10 -168.6(2) . . . . ?
Eu1 O9 C15 C16 8.5(4) . . . . ?
Eu1 N1 C2 C1 -2.2(4) . . . . ?
Eu1 N1 C2 C3 178.1(2) . . . . ?
Eu1 N1 C6 C5 -178.3(2) . . . . ?
Eu1 N1 C6 C7 2.0(4) . . . . ?
Eu1 N2 C13 C12 -177.6(2) . . . . ?
Eu1 N2 C13 C14 4.1(3) . . . . ?
Eu1 N2 C9 C10 178.0(2) . . . . ?
Eu1 N2 C9 C8 -3.2(4) . . . . ?
Eu1 N3 C16 C15 -5.6(4) . . . . ?
Eu1 N3 C16 C17 171.3(2) . . . . ?
Eu1 N3 C20 C21 6.9(3) . . . . ?
Eu1 N3 C20 C19 -171.9(2) . . . . ?
Y1 O1 C1 O2 -170.4(2) . . . . ?
Y1 O1 C1 C2 9.8(4) . . . . ?
Y1 O5 C8 O6 -178.3(2) . . . . ?
Y1 O5 C8 C9 -1.8(4) . . . . ?
Y1 O7 C14 O8 -175.5(2) . . . . ?
Y1 O7 C14 C13 0.8(4) . . . . ?
Y1 O11 C21 Na02 -154.8(2) . . . 2_565 ?
Y1 O11 C21 O12 -173.3(2) . . . . ?
Y1 O11 C21 C20 5.9(4) . . . . ?
Y1 O3 C7 O4 -173.9(2) . . . . ?
Y1 O3 C7 C6 3.2(4) . . . . ?
Y1 O9 C15 O10 -168.6(2) . . . . ?
Y1 O9 C15 C16 8.5(4) . . . . ?
Y1 N1 C2 C1 -2.2(4) . . . . ?
Y1 N1 C2 C3 178.1(2) . . . . ?
Y1 N1 C6 C5 -178.3(2) . . . . ?
Y1 N1 C6 C7 2.0(4) . . . . ?
Y1 N2 C13 C12 -177.6(2) . . . . ?
Y1 N2 C13 C14 4.1(3) . . . . ?
Y1 N2 C9 C10 178.0(2) . . . . ?
Y1 N2 C9 C8 -3.2(4) . . . . ?
Y1 N3 C16 C15 -5.6(4) . . . . ?
Y1 N3 C16 C17 171.3(2) . . . . ?
Y1 N3 C20 C21 6.9(3) . . . . ?
Y1 N3 C20 C19 -171.9(2) . . . . ?
Na02 O12 C21 Na02 96.7(4) . . . 2_565 ?
Na02 O12 C21 O11 18.8(3) 2_565 . . . ?
Na02 O12 C21 O11 115.5(4) . . . . ?
Na02 O12 C21 C20 -63.7(5) . . . . ?
Na02 O12 C21 C20 -160.4(3) 2_565 . . . ?
Na02 O11 C21 O12 -18.5(3) 2_565 . . . ?
Na02 O11 C21 C20 160.7(2) 2_565 . . . ?
Na02 C21 C20 N3 79.5(8) 2_565 . . . ?
Na02 C21 C20 C19 -101.7(8) 2_565 . . . ?
O12 C21 C20 N3 171.1(3) . . . . ?
O12 C21 C20 C19 -10.2(5) . . . . ?
O11 C21 C20 N3 -8.2(4) . . . . ?
O11 C21 C20 C19 170.6(3) . . . . ?
O9 C15 C16 N3 -1.7(4) . . . . ?
O9 C15 C16 C17 -178.7(3) . . . . ?
O10 C15 C16 N3 175.7(3) . . . . ?
O10 C15 C16 C17 -1.3(5) . . . . ?
N1 C2 C1 O1 -4.7(4) . . . . ?
N1 C2 C1 O2 175.5(3) . . . . ?
N1 C2 C3 C4 -0.3(5) . . . . ?
N1 C6 C5 C4 0.5(5) . . . . ?
N1 C6 C7 O3 -3.3(4) . . . . ?
N1 C6 C7 O4 174.0(3) . . . . ?
N2 C13 C14 O8 173.4(3) . . . . ?
N2 C13 C14 O7 -3.2(4) . . . . ?
N2 C9 C10 C11 -0.4(5) . . . . ?
N2 C9 C8 O5 3.2(4) . . . . ?
N2 C9 C8 O6 180.0(3) . . . . ?
N3 C16 C17 C18 1.0(5) . . . . ?
C2 N1 C6 C5 -1.0(5) . . . . ?
C2 N1 C6 C7 179.3(3) . . . . ?
C2 C3 C4 C5 -0.2(5) . . . . ?
C6 N1 C2 C1 -179.5(3) . . . . ?
C6 N1 C2 C3 0.9(5) . . . . ?
C6 C5 C4 C3 0.0(5) . . . . ?
C12 C13 C14 O8 -4.8(5) . . . . ?
C12 C13 C14 O7 178.5(3) . . . . ?
C1 C2 C3 C4 -179.9(3) . . . . ?
C13 N2 C9 C10 -0.1(5) . . . . ?
C13 N2 C9 C8 178.7(3) . . . . ?
C13 C12 C11 C10 -0.1(5) . . . . ?
C9 N2 C13 C12 0.5(5) . . . . ?
C9 N2 C13 C14 -177.8(3) . . . . ?
C9 C10 C11 C12 0.5(5) . . . . ?
C5 C6 C7 O3 177.0(3) . . . . ?
C5 C6 C7 O4 -5.7(5) . . . . ?
C10 C9 C8 O5 -178.0(3) . . . . ?
C10 C9 C8 O6 -1.3(5) . . . . ?
C11 C12 C13 N2 -0.4(5) . . . . ?
C11 C12 C13 C14 177.7(3) . . . . ?
C3 C2 C1 O1 174.9(3) . . . . ?
C3 C2 C1 O2 -4.9(5) . . . . ?
C15 C16 C17 C18 177.7(3) . . . . ?
C16 N3 C20 C21 -179.8(3) . . . . ?
C16 N3 C20 C19 1.4(5) . . . . ?
C18 C19 C20 N3 -0.3(5) . . . . ?
C18 C19 C20 C21 -179.0(3) . . . . ?
C19 C18 C17 C16 0.2(5) . . . . ?
C20 N3 C16 C15 -178.8(3) . . . . ?
C20 N3 C16 C17 -1.8(5) . . . . ?
C17 C18 C19 C20 -0.5(5) . . . . ?
C7 C6 C5 C4 -179.8(3) . . . . ?
C8 C9 C10 C11 -179.1(3) . . . . ?
